data_2203790
loop_
_publ_author_name
'Law, Ga-Lai'
'Szeto, Lap'
'Wong, Wing-Tak'

_publ_section_title
;
 2,4-Dioxo-1,2,3,4-tetrahydropyrimidine-5-carboxylic acid monohydrate
;
_journal_issue 6
_journal_name_full 'Acta Crystallographica Section E'
_journal_page_first o1072
_journal_page_last o1074
_journal_paper_doi 10.1107/S1600536804012267
_journal_volume 60
_journal_year 2004
_chemical_formula_iupac 'C5 H4 N2 O4, H2 O'
_chemical_formula_moiety 'C5 H4 N2 O4, H2 O'
_chemical_formula_sum 'C5 H6 N2 O5'
_chemical_formula_weight 174.11
_space_group_IT_number 14
_symmetry_cell_setting monoclinic
_symmetry_space_group_name_Hall '-P 2ybc'
_symmetry_space_group_name_H-M 'P 1 21/c 1'
_cell_angle_alpha 90
_cell_angle_beta 101.870(10)
_cell_angle_gamma 90
_cell_formula_units_Z 8
_cell_length_a 7.876(2)
_cell_length_b 20.352(4)
_cell_length_c 8.664(2)
_cell_measurement_reflns_used 16902
_cell_measurement_temperature 298.0(10)
_cell_measurement_theta_max 27.5
_cell_measurement_theta_min 1.0
_cell_volume 1359.1(5)
_computing_cell_refinement 'SAINT (Bruker, 1999)'
_computing_data_collection 'SMART (Bruker, 1998)'
_computing_data_reduction 'CrystalStructure (Rigaku/MSC, 2003)'
_computing_molecular_graphics 'ORTEP-3 for Windows (Farrugia, 2001)'
_computing_publication_material CrystalStructure
_computing_structure_refinement 'CRYSTALS (Watkin et al., 1996)'
_computing_structure_solution 'SHELXS97 (Sheldrick, 1997)'
_diffrn_measured_fraction_theta_full 0.9759
_diffrn_measured_fraction_theta_max 0.9759
_diffrn_measurement_device_type CCD
_diffrn_measurement_method \w
_diffrn_radiation_type 'Mo K\a'
_diffrn_radiation_wavelength 0.7107
_diffrn_reflns_av_R_equivalents 0.032
_diffrn_reflns_limit_h_max 10
_diffrn_reflns_limit_h_min -10
_diffrn_reflns_limit_k_max 23
_diffrn_reflns_limit_k_min -26
_diffrn_reflns_limit_l_max 10
_diffrn_reflns_limit_l_min -11
_diffrn_reflns_number 16902
_diffrn_reflns_theta_full 27.48
_diffrn_reflns_theta_max 27.48
_diffrn_standards_decay_% 0
_diffrn_standards_interval_count 0
_diffrn_standards_number 0
_exptl_absorpt_coefficient_mu 0.155
_exptl_absorpt_correction_type none
_exptl_crystal_colour 'pale yellow'
_exptl_crystal_density_diffrn 1.702
_exptl_crystal_density_method 'not measured'
_exptl_crystal_description block
_exptl_crystal_F_000 720.00
_exptl_crystal_size_max 0.16
_exptl_crystal_size_mid 0.16
_exptl_crystal_size_min 0.08
_refine_diff_density_max 0.29
_refine_diff_density_min -0.24
_refine_ls_extinction_method none
_refine_ls_goodness_of_fit_ref 1.089
_refine_ls_hydrogen_treatment refall
_refine_ls_number_parameters 265
_refine_ls_number_reflns 3154
_refine_ls_R_factor_gt 0.0450
_refine_ls_shift/su_max 0.0000
_refine_ls_structure_factor_coef F
_refine_ls_weighting_details 'w = 1/[0.0002Fo^2^ + \s(Fo^2^) + 0.015]'
_refine_ls_weighting_scheme calc
_refine_ls_wR_factor_ref 0.0470
_reflns_number_gt 2050
_reflns_number_total 3154
_reflns_threshold_expression F^2^>2\s(F^2^)
_cod_data_source_file na6327.cif
_cod_data_source_block I
_cod_original_sg_symbol_H-M 'P 21/c'
_cod_database_code 2203790
_cod_database_fobs_code 2203790

loop_
_symmetry_equiv_pos_as_xyz
'x, y, z'
'-x, y+1/2, -z+1/2'
'-x, -y, -z'
'x, -y+1/2, z+1/2'

loop_
_atom_site_label
_atom_site_fract_x
_atom_site_fract_y
_atom_site_fract_z
_atom_site_U_iso_or_equiv
_atom_site_adp_type
_atom_site_calc_flag
_atom_site_occupancy
_atom_site_type_symbol
O1 0.6791(3) 0.48050(9) 0.9239(3) 0.0583(6) Uani d 1.00 O
O2 0.5790(3) 0.38139(9) 0.9597(2) 0.0523(6) Uani d 1.00 O
O3 0.3468(2) 0.32829(8) 0.7142(2) 0.0462(5) Uani d 1.00 O
O4 0.0685(3) 0.46881(9) 0.3413(2) 0.0489(6) Uani d 1.00 O
O5 -0.2338(3) 0.12755(8) 0.1300(3) 0.0567(6) Uani d 1.00 O
O6 -0.2188(3) 0.23545(8) 0.1543(3) 0.0572(6) Uani d 1.00 O
O7 0.0318(3) 0.28639(8) 0.3913(2) 0.0499(6) Uani d 1.00 O
O8 0.3559(2) 0.14159(8) 0.7243(2) 0.0501(6) Uani d 1.00 O
O9 0.8075(3) 0.37734(11) 1.2129(3) 0.0690(7) Uani d 1.00 O
O10 -0.4738(3) 0.23826(12) -0.0720(3) 0.0764(8) Uani d 1.00 O
N1 0.2120(3) 0.39985(10) 0.5327(3) 0.0394(6) Uani d 1.00 N
N2 0.2840(3) 0.50961(10) 0.5339(3) 0.0398(6) Uani d 1.00 N
N3 0.1588(3) 0.10124(11) 0.5164(3) 0.0433(7) Uani d 1.00 N
N4 0.1871(3) 0.21255(10) 0.5544(3) 0.0393(6) Uani d 1.00 N
C1 0.5759(3) 0.43635(11) 0.8811(3) 0.0383(7) Uani d 1.00 C
C2 0.4372(3) 0.44123(11) 0.7380(3) 0.0340(7) Uani d 1.00 C
C3 0.3352(3) 0.38552(11) 0.6669(3) 0.0340(7) Uani d 1.00 C
C4 0.1794(3) 0.46002(12) 0.4600(3) 0.0370(7) Uani d 1.00 C
C5 0.4057(3) 0.50061(12) 0.6665(3) 0.0370(7) Uani d 1.00 C
C6 -0.1677(3) 0.17629(11) 0.1985(3) 0.0380(7) Uani d 1.00 C
C7 -0.0253(3) 0.17176(11) 0.3383(3) 0.0340(7) Uani d 1.00 C
C8 0.0601(3) 0.22800(11) 0.4243(3) 0.0353(7) Uani d 1.00 C
C9 0.2426(3) 0.15126(12) 0.6079(3) 0.0379(7) Uani d 1.00 C
C10 0.0309(3) 0.11097(12) 0.3893(3) 0.0384(7) Uani d 1.00 C
H1 0.687(4) 0.3813(13) 1.072(3) 0.052(8) Uiso c 1.00 H
H2 0.470(3) 0.5395(13) 0.710(3) 0.042(7) Uiso c 1.00 H
H3 0.267(4) 0.548(2) 0.489(4) 0.061(9) Uiso c 1.00 H
H4 0.147(4) 0.3680(10) 0.484(3) 0.052(8) Uiso c 1.00 H
H5 0.896(6) 0.405(2) 1.246(5) 0.12(2) Uiso c 1.00 H
H6 0.848(5) 0.334(2) 1.239(5) 0.100(10) Uiso c 1.00 H
H7 -0.329(4) 0.2338(12) 0.044(3) 0.046(7) Uiso c 1.00 H
H8 -0.016(3) 0.0716(13) 0.331(3) 0.047(8) Uiso c 1.00 H
H9 0.196(4) 0.0640(10) 0.542(3) 0.051(9) Uiso c 1.00 H
H10 0.240(4) 0.244(2) 0.614(4) 0.066(10) Uiso c 1.00 H
H11 -0.494(6) 0.278(2) -0.123(5) 0.12(2) Uiso c 1.00 H
H12 -0.524(5) 0.204(2) -0.141(5) 0.092(12) Uiso c 1.00 H

loop_
_atom_site_aniso_label
_atom_site_aniso_U_11
_atom_site_aniso_U_22
_atom_site_aniso_U_33
_atom_site_aniso_U_12
_atom_site_aniso_U_13
_atom_site_aniso_U_23
O1 0.0559(13) 0.0323(10) 0.073(2) -0.0133(9) -0.0188(11) -0.0006(9)
O2 0.0564(12) 0.0358(10) 0.0517(12) -0.0112(9) -0.0191(10) 0.0084(9)
O3 0.0541(12) 0.0234(9) 0.0495(12) -0.0039(8) -0.0161(9) 0.0029(8)
O4 0.0511(11) 0.0364(10) 0.0490(12) 0.0008(8) -0.0134(10) 0.0051(8)
O5 0.0621(13) 0.0313(10) 0.0628(13) -0.0041(9) -0.0193(11) -0.0096(9)
O6 0.0623(13) 0.0279(10) 0.0640(10) 0.0032(9) -0.0286(11) -0.0010(9)
O7 0.0564(12) 0.0222(9) 0.0571(13) -0.0025(8) -0.0213(10) 0.0004(8)
O8 0.0499(12) 0.0353(10) 0.0542(13) 0.0035(8) -0.0148(10) 0.0033(9)
O9 0.075(2) 0.0356(12) 0.074(2) -0.0023(11) -0.0353(13) 0.0056(11)
O10 0.089(2) 0.0394(12) 0.076(2) 0.0022(12) -0.0410(10) 0.0010(12)
N1 0.0449(13) 0.0250(11) 0.0404(13) -0.0046(9) -0.0098(10) 0.0002(9)
N2 0.0406(13) 0.0232(11) 0.0500(10) 0.0003(9) -0.0027(10) 0.0061(10)
N3 0.0445(13) 0.0222(11) 0.055(2) 0.0039(10) -0.0087(11) 0.0022(10)
N4 0.0412(13) 0.0244(10) 0.0441(13) -0.0018(9) -0.0103(11) -0.0025(9)
C1 0.0380(10) 0.0257(12) 0.046(2) -0.0015(11) -0.0016(12) -0.0051(11)
C2 0.0340(10) 0.0244(12) 0.0400(10) -0.0023(10) 0.0004(11) -0.0020(10)
C3 0.0336(13) 0.0262(12) 0.0380(10) 0.0005(10) -0.0023(11) -0.0008(10)
C4 0.0390(10) 0.0284(12) 0.040(2) 0.0012(10) 0.0002(12) 0.0015(11)
C5 0.0360(10) 0.0259(12) 0.046(2) -0.0015(10) 0.0012(12) -0.0036(11)
C6 0.0380(10) 0.0285(13) 0.042(2) -0.0011(11) -0.0043(12) -0.0026(11)
C7 0.0332(13) 0.0254(12) 0.0390(10) -0.0014(10) -0.0026(11) -0.0015(10)
C8 0.0346(13) 0.0263(12) 0.0400(10) -0.0017(10) -0.0045(11) -0.0007(11)
C9 0.0360(10) 0.0287(13) 0.044(2) 0.0020(10) -0.0026(12) 0.0020(11)
C10 0.0380(10) 0.0266(13) 0.046(2) -0.0019(11) -0.0024(12) -0.0021(11)

loop_
_atom_type_symbol
_atom_type_description
_atom_type_scat_dispersion_real
_atom_type_scat_dispersion_imag
_atom_type_scat_source
C C 0.003 0.002
;
International Tables for Crystallography
(1992, Vol. C, Tables 4.2.6.8 and 6.1.1.4)
;
H H 0.000 0.000
;
International Tables for Crystallography
(1992, Vol. C, Table 6.1.1.4)
;
O O 0.011 0.006
;
International Tables for Crystallography
(1992, Vol. C, Tables 4.2.6.8 and 6.1.1.4)
;
N N 0.006 0.003
;
International Tables for Crystallography
(1992, Vol. C, Tables 4.2.6.8 and 6.1.1.4)
;

loop_
_geom_angle_atom_site_label_1
_geom_angle_atom_site_label_2
_geom_angle_atom_site_label_3
_geom_angle
_geom_angle_publ_flag
C1 O2 H1 111.0(10) no
C6 O6 H7 110.0(10) no
H5 O9 H6 108(3) no
H11 O10 H12 109(3) no
C3 N1 C4 127.2(2) no
C3 N1 H4 119.0(10) no
C4 N1 H4 113.0(10) no
C4 N2 C5 123.4(2) no
C4 N2 H3 115.0(10) no
C5 N2 H3 121.0(10) no
C9 N3 C10 123.6(2) no
C9 N3 H9 115.0(10) no
C10 N3 H9 121.0(10) no
C8 N4 C9 127.6(2) no
C8 N4 H10 119(2) no
C9 N4 H10 113(2) no
C2 C1 O1 122.6(2) no
C2 C1 O2 115.2(2) no
O1 C1 O2 122.2(2) no
C3 C2 C5 117.9(2) no
C3 C2 C1 123.6(2) no
C5 C2 C1 118.5(2) no
O3 C3 N1 118.0(2) no
O3 C3 C2 126.9(2) no
N1 C3 C2 115.1(2) no
O4 C4 N1 123.5(2) no
O4 C4 N2 122.9(2) no
N1 C4 N2 113.7(2) no
H2 C5 N2 116.0(10) no
H2 C5 C2 121.0(10) no
N2 C5 C2 122.7(2) no
C7 C6 O5 121.8(2) no
C7 C6 O6 115.9(2) no
O5 C6 O6 122.4(2) no
C8 C7 C10 117.8(2) no
C8 C7 C6 124.4(2) no
C10 C7 C6 117.8(2) no
O7 C8 N4 118.4(2) no
O7 C8 C7 126.8(2) no
N4 C8 C7 114.9(2) no
O8 C9 N3 122.8(2) no
O8 C9 N4 123.8(2) no
N3 C9 N4 113.4(2) no
H8 C10 N3 116.0(10) no
H8 C10 C7 120.0(10) no
N3 C10 C7 122.7(2) no

loop_
_geom_bond_atom_site_label_1
_geom_bond_atom_site_label_2
_geom_bond_distance
_geom_bond_publ_flag
O1 C1 1.217(3) no
O2 C1 1.307(3) no
O2 H1 1.15(3) no
O3 C3 1.232(3) no
O4 C4 1.218(3) no
O5 C6 1.216(3) no
O6 C6 1.302(3) no
O6 H7 1.15(2) no
O7 C8 1.232(3) no
O8 C9 1.217(3) no
O9 H5 0.90(4) no
O9 H6 0.95(4) no
O10 H11 0.93(5) no
O10 H12 0.95(4) no
N1 C3 1.383(3) no
N1 C4 1.377(3) no
N1 H4 0.87(3) no
N2 C4 1.375(3) no
N2 C5 1.349(3) no
N2 H3 0.87(3) no
N3 C9 1.373(3) no
N3 C10 1.345(3) no
N3 H9 0.83(3) no
N4 C8 1.381(3) no
N4 C9 1.371(3) no
N4 H10 0.87(3) no
C1 C2 1.477(3) no
C2 C3 1.452(3) no
C2 C5 1.358(3) no
C5 H2 0.97(3) no
C6 C7 1.475(3) no
C7 C8 1.453(3) no
C7 C10 1.357(3) no
C10 H8 0.98(3) no

loop_
_geom_hbond_atom_site_label_D
_geom_hbond_atom_site_label_H
_geom_hbond_atom_site_label_A
_geom_hbond_site_symmetry_A
_geom_hbond_distance_DH
_geom_hbond_distance_HA
_geom_hbond_distance_DA
_geom_hbond_angle_DHA
O2 H1 O9 . 1.15(3) 1.39(3) 2.537(3) 175(3)
N2 H3 O5 2_555 0.87(4) 1.91(4) 2.775(3) 174(3)
N1 H4 O7 . 0.88(2) 1.98(2) 2.852(3) 170(2)
O9 H5 O4 1_656 0.90(5) 1.94(4) 2.826(3) 171(4)
O9 H6 O6 1_656 0.95(4) 2.16(4) 2.932(3) 137(3)
O9 H6 O7 1_656 0.95(4) 2.00(4) 2.795(3) 140(3)
O6 H7 O10 . 1.15(3) 1.36(3) 2.502(4) 170(3)
N3 H9 O1 2_646 0.83(2) 1.96(2) 2.768(3) 168(3)
N4 H10 O3 . 0.87(4) 2.03(4) 2.886(3) 169(3)
O10 H11 O2 1_454 0.92(4) 2.26(4) 2.947(3) 131(3)
O10 H11 O3 1_454 0.92(4) 1.97(4) 2.776(3) 145(4)
O10 H12 O8 1_454 0.95(4) 1.85(4) 2.795(3) 174(4)

loop_
_cod_related_entry_id
_cod_related_entry_database
_cod_related_entry_code
1 ChemSpider 19972966
